data_4023568
loop_
_publ_author_name
'Roymon Joseph'
'Balaji Ramanujam'
'Amitabha Acharya'
'Anupam Khutia'
'Chebrolu P. Rao'

_publ_section_title
;
 Experimental and Computational Studies of Selective Recognition of
 Hg^2+^ by Amide Linked Lower Rim 1,3-Dibenzimidazole Derivative of
 Calix[4]arene: Species Characterization in Solution and that in the
 Isolated Complex, Including the Delineation of the Nanostructures
;
_journal_name_full 'Journal of Organic Chemistry'
_journal_page_first 5745
_journal_page_last 5758
_journal_paper_doi 10.1021/jo800073g
_journal_volume 73
_journal_year 2008
_chemical_formula_sum 'C61 H76 N4 O7'
_chemical_formula_weight 977.26
_chemical_name_systematic
;
 ?
;
_space_group_IT_number 15
_symmetry_cell_setting monoclinic
_symmetry_space_group_name_Hall '-C 2yc'
_symmetry_space_group_name_H-M 'C 1 2/c 1'
_atom_sites_solution_hydrogens geom
_atom_sites_solution_primary direct
_atom_sites_solution_secondary difmap
_audit_creation_method SHELXL-97
_cell_angle_alpha 90.00
_cell_angle_beta 93.24
_cell_angle_gamma 90.00
_cell_formula_units_Z 8
_cell_length_a 22.288
_cell_length_b 21.722
_cell_length_c 22.300
_cell_measurement_temperature 150(2)
_cell_volume 10778.4
_computing_structure_refinement 'SHELXL-97 (Sheldrick, 1997)'
_diffrn_ambient_temperature 150(2)
_diffrn_measured_fraction_theta_full 0.996
_diffrn_measured_fraction_theta_max 0.996
_diffrn_radiation_monochromator graphite
_diffrn_radiation_source 'fine-focus sealed tube'
_diffrn_radiation_type MoK\a
_diffrn_radiation_wavelength 0.71073
_diffrn_reflns_av_R_equivalents 0.0483
_diffrn_reflns_av_sigmaI/netI 0.0467
_diffrn_reflns_limit_h_max 27
_diffrn_reflns_limit_h_min -23
_diffrn_reflns_limit_k_max 27
_diffrn_reflns_limit_k_min -27
_diffrn_reflns_limit_l_max 27
_diffrn_reflns_limit_l_min -27
_diffrn_reflns_number 36691
_diffrn_reflns_theta_full 26.37
_diffrn_reflns_theta_max 26.37
_diffrn_reflns_theta_min 2.96
_exptl_absorpt_coefficient_mu 0.078
_exptl_crystal_colour transparent
_exptl_crystal_density_diffrn 1.204
_exptl_crystal_density_method 'not measured'
_exptl_crystal_description prism
_exptl_crystal_F_000 4208
_exptl_crystal_size_max 0.37
_exptl_crystal_size_mid 0.15
_exptl_crystal_size_min 0.15
_refine_diff_density_max 0.426
_refine_diff_density_min -0.344
_refine_diff_density_rms 0.067
_refine_ls_extinction_method none
_refine_ls_goodness_of_fit_ref 1.040
_refine_ls_hydrogen_treatment mixed
_refine_ls_matrix_type full
_refine_ls_number_parameters 745
_refine_ls_number_reflns 10983
_refine_ls_number_restraints 10
_refine_ls_restrained_S_all 1.088
_refine_ls_R_factor_all 0.0879
_refine_ls_R_factor_gt 0.0543
_refine_ls_shift/su_max 0.004
_refine_ls_shift/su_mean 0.001
_refine_ls_structure_factor_coef Fsqd
_refine_ls_weighting_details 'calc w=1/[\s^2^(Fo^2^)+(0.1071P)^2^+4.0665P] where P=(Fo^2^+2Fc^2^)/3'
_refine_ls_weighting_scheme calc
_refine_ls_wR_factor_gt 0.1493
_refine_ls_wR_factor_ref 0.1760
_reflns_number_gt 7664
_reflns_number_total 10983
_reflns_threshold_expression >2sigma(I)
_cod_data_source_file jo800073g-File005.cif
_cod_data_source_block L3
_cod_original_sg_symbol_H-M 'C 2/c'
_cod_database_code 4023568

loop_
_symmetry_equiv_pos_as_xyz
'x, y, z'
'-x, y, -z+1/2'
'x+1/2, y+1/2, z'
'-x+1/2, y+1/2, -z+1/2'
'-x, -y, -z'
'x, -y, z-1/2'
'-x+1/2, -y+1/2, -z'
'x+1/2, -y+1/2, z-1/2'

loop_
_atom_site_label
_atom_site_type_symbol
_atom_site_fract_x
_atom_site_fract_y
_atom_site_fract_z
_atom_site_U_iso_or_equiv
_atom_site_adp_type
_atom_site_occupancy
_atom_site_symmetry_multiplicity
_atom_site_calc_flag
_atom_site_refinement_flags
_atom_site_disorder_assembly
_atom_site_disorder_group
O7 O 0.16503(11) 0.41392(11) 0.32594(13) 0.0778(7) Uani 1 1 d D . .
C70 C 0.1064(2) 0.4012(2) 0.3071(3) 0.1040(16) Uani 1 1 d D . .
H21B H 0.4666(9) 0.6733(10) 0.2814(9) 0.021(5) Uiso 1 1 d . . .
H28A H 0.2914(9) 0.4883(10) 0.1839(10) 0.021(5) Uiso 1 1 d . . .
H21A H 0.4403(9) 0.6127(11) 0.3044(10) 0.022(6) Uiso 1 1 d . . .
H14A H 0.2685(9) 0.6931(10) 0.4839(10) 0.023(5) Uiso 1 1 d . . .
H28B H 0.2787(9) 0.5102(10) 0.1159(10) 0.021(5) Uiso 1 1 d . . .
H7A H 0.0745(10) 0.5593(10) 0.3036(9) 0.022(5) Uiso 1 1 d . . .
H47A H 0.4040(11) 0.4789(12) 0.2139(12) 0.041(7) Uiso 1 1 d . . .
H7B H 0.1298(8) 0.5224(10) 0.3267(9) 0.013(5) Uiso 1 1 d . . .
H14B H 0.2835(9) 0.6251(11) 0.4616(9) 0.020(5) Uiso 1 1 d . . .
H45B H 0.1829(10) 0.5450(11) 0.4672(11) 0.034(6) Uiso 1 1 d . . .
H45A H 0.1720(11) 0.4852(12) 0.4209(10) 0.036(6) Uiso 1 1 d . . .
H47B H 0.4468(11) 0.5073(11) 0.2685(11) 0.036(6) Uiso 1 1 d . . .
H55A H 0.3659(9) 0.4850(10) 0.5260(11) 0.028(6) Uiso 1 1 d . . .
H49B H 0.3520(13) 0.3726(13) 0.3778(13) 0.056(8) Uiso 1 1 d . . .
H55B H 0.3669(12) 0.4332(14) 0.4747(12) 0.051(8) Uiso 1 1 d . . .
H49A H 0.2811(12) 0.3990(12) 0.3718(12) 0.046(7) Uiso 1 1 d . . .
H2N H 0.3085(11) 0.4596(12) 0.2960(11) 0.032(6) Uiso 1 1 d . . .
H1N H 0.3135(10) 0.5338(12) 0.4258(11) 0.031(7) Uiso 1 1 d . . .
H70C H 0.1017(18) 0.3504(10) 0.2942(19) 0.121(14) Uiso 1 1 d D . .
H7O H 0.1935(17) 0.3832(17) 0.3060(19) 0.120(15) Uiso 1 1 d D . .
H2O H 0.2257(13) 0.5320(14) 0.3047(14) 0.050(9) Uiso 1 1 d . . .
H1O H 0.3513(13) 0.5845(14) 0.3280(14) 0.060(9) Uiso 1 1 d . . .
H70B H 0.105(5) 0.434(3) 0.265(2) 0.39(7) Uiso 1 1 d D . .
H70A H 0.074(3) 0.423(3) 0.341(3) 0.24(4) Uiso 1 1 d D . .
O4 O 0.21967(6) 0.55638(6) 0.38864(6) 0.0220(3) Uani 1 1 d . . .
O3 O 0.36284(6) 0.53955(6) 0.26194(6) 0.0215(3) Uani 1 1 d . . .
O1 O 0.33320(6) 0.60031(7) 0.36055(6) 0.0246(3) Uani 1 1 d . . .
O2 O 0.23886(6) 0.52615(7) 0.27424(7) 0.0273(4) Uani 1 1 d . . .
O6 O 0.24952(7) 0.44312(8) 0.50138(7) 0.0374(4) Uani 1 1 d . . .
N1 N 0.31056(7) 0.50470(9) 0.45082(8) 0.0264(4) Uani 1 1 d . . .
C22 C 0.39342(8) 0.63925(10) 0.22889(9) 0.0226(4) Uani 1 1 d . . .
C16 C 0.35049(8) 0.66029(9) 0.36735(8) 0.0214(4) Uani 1 1 d . . .
O5 O 0.43097(7) 0.39903(8) 0.30597(8) 0.0415(4) Uani 1 1 d . . .
C23 C 0.36035(8) 0.58562(9) 0.21775(9) 0.0208(4) Uani 1 1 d . . .
C28 C 0.27942(8) 0.52410(10) 0.15843(9) 0.0214(4) Uani 1 1 d . . .
C24 C 0.32238(8) 0.57819(9) 0.16656(9) 0.0211(4) Uani 1 1 d . . .
C7 C 0.11698(9) 0.56050(11) 0.30594(9) 0.0231(5) Uani 1 1 d . . .
C2 C 0.19696(8) 0.54265(9) 0.23009(9) 0.0210(4) Uani 1 1 d . . .
C8 C 0.13897(8) 0.61625(10) 0.34224(9) 0.0218(4) Uani 1 1 d . . .
C25 C 0.32288(9) 0.62393(10) 0.12281(9) 0.0233(4) Uani 1 1 d . . .
H25 H 0.2981 0.6190 0.0871 0.028 Uiso 1 1 calc R . .
C1 C 0.21552(8) 0.54194(9) 0.17158(9) 0.0207(4) Uani 1 1 d . . .
C6 C 0.17418(9) 0.55780(9) 0.12468(9) 0.0221(4) Uani 1 1 d . . .
H6 H 0.1869 0.5579 0.0847 0.027 Uiso 1 1 calc R . .
C27 C 0.39196(9) 0.68379(10) 0.18390(9) 0.0244(5) Uani 1 1 d . . .
H27 H 0.4146 0.7205 0.1905 0.029 Uiso 1 1 calc R . .
C11 C 0.18185(9) 0.71980(10) 0.40331(9) 0.0244(5) Uani 1 1 d . . .
H11 H 0.1969 0.7554 0.4239 0.029 Uiso 1 1 calc R . .
C14 C 0.27344(9) 0.66516(11) 0.44690(9) 0.0233(4) Uani 1 1 d . . .
C26 C 0.35837(9) 0.67659(10) 0.12944(9) 0.0249(5) Uani 1 1 d . . .
C10 C 0.21311(9) 0.66500(10) 0.41099(8) 0.0229(4) Uani 1 1 d . . .
C15 C 0.32202(8) 0.69426(10) 0.41105(9) 0.0225(4) Uani 1 1 d . . .
C48 C 0.39174(9) 0.43679(10) 0.29285(9) 0.0269(5) Uani 1 1 d . . .
C12 C 0.12906(9) 0.72509(10) 0.36659(9) 0.0248(5) Uani 1 1 d . . .
C46 C 0.25670(9) 0.48486(10) 0.46559(9) 0.0253(5) Uani 1 1 d . . .
C19 C 0.38069(10) 0.78450(10) 0.38600(10) 0.0283(5) Uani 1 1 d . . .
C3 C 0.13789(8) 0.55919(9) 0.24216(9) 0.0213(4) Uani 1 1 d . . .
C13 C 0.10962(9) 0.67281(10) 0.33585(9) 0.0247(5) Uani 1 1 d . . .
H13 H 0.0749 0.6755 0.3093 0.030 Uiso 1 1 calc R . .
N2 N 0.33561(9) 0.43324(9) 0.30996(8) 0.0290(4) Uani 1 1 d . . .
C9 C 0.18963(8) 0.61293(10) 0.38168(9) 0.0212(4) Uani 1 1 d . . .
C4 C 0.09850(9) 0.57388(9) 0.19360(9) 0.0231(4) Uani 1 1 d . . .
H4 H 0.0584 0.5847 0.2012 0.028 Uiso 1 1 calc R . .
C5 C 0.11516(9) 0.57344(9) 0.13436(9) 0.0226(4) Uani 1 1 d . . .
C17 C 0.39462(8) 0.68711(10) 0.33384(9) 0.0219(4) Uani 1 1 d . . .
N4 N 0.42426(9) 0.57257(10) 0.46868(9) 0.0382(5) Uani 1 1 d . . .
C18 C 0.40858(9) 0.74883(10) 0.34388(9) 0.0257(5) Uani 1 1 d . . .
H18 H 0.4384 0.7674 0.3210 0.031 Uiso 1 1 calc R . .
C20 C 0.33781(9) 0.75518(10) 0.41948(9) 0.0257(5) Uani 1 1 d . . .
H20 H 0.3188 0.7782 0.4493 0.031 Uiso 1 1 calc R . .
C45 C 0.20236(9) 0.51770(11) 0.43674(10) 0.0272(5) Uani 1 1 d . . .
C21 C 0.42822(9) 0.65039(11) 0.28849(9) 0.0240(5) Uani 1 1 d . . .
C29 C 0.09579(10) 0.78704(10) 0.36298(10) 0.0294(5) Uani 1 1 d . . .
N3 N 0.24875(9) 0.32762(9) 0.27921(9) 0.0372(5) Uani 1 1 d . . .
C53 C 0.26191(11) 0.22118(12) 0.25525(11) 0.0398(6) Uani 1 1 d . . .
H53 H 0.2475 0.1856 0.2343 0.048 Uiso 1 1 calc R . .
C55 C 0.36556(10) 0.48062(13) 0.48096(12) 0.0348(6) Uani 1 1 d . . .
C50 C 0.29966(10) 0.32544(10) 0.31428(9) 0.0288(5) Uani 1 1 d . . .
C56 C 0.41952(9) 0.51190(11) 0.45721(9) 0.0284(5) Uani 1 1 d . . .
C33 C 0.35859(10) 0.72465(11) 0.07876(10) 0.0323(5) Uani 1 1 d . . .
C51 C 0.33314(11) 0.27230(11) 0.32112(11) 0.0341(5) Uani 1 1 d . . .
H51 H 0.3693 0.2722 0.3459 0.041 Uiso 1 1 calc R . .
C54 C 0.23178(11) 0.27587(12) 0.25005(12) 0.0420(6) Uani 1 1 d . . .
H54 H 0.1965 0.2774 0.2241 0.050 Uiso 1 1 calc R . .
C32 C 0.13887(12) 0.83903(12) 0.34912(13) 0.0448(6) Uani 1 1 d . . .
H32A H 0.1717 0.8405 0.3802 0.067 Uiso 1 1 calc R . .
H32B H 0.1172 0.8783 0.3483 0.067 Uiso 1 1 calc R . .
H32C H 0.1554 0.8317 0.3099 0.067 Uiso 1 1 calc R . .
C52 C 0.31400(12) 0.21912(12) 0.29183(12) 0.0410(6) Uani 1 1 d . . .
H52 H 0.3362 0.1820 0.2968 0.049 Uiso 1 1 calc R . .
C42 C 0.09232(11) 0.57633(14) 0.02147(11) 0.0444(7) Uani 1 1 d . . .
H42A H 0.0986 0.5318 0.0186 0.067 Uiso 1 1 calc R . .
H42B H 0.1304 0.5977 0.0162 0.067 Uiso 1 1 calc R . .
H42C H 0.0625 0.5894 -0.0099 0.067 Uiso 1 1 calc R . .
C47 C 0.40637(10) 0.49211(11) 0.25486(11) 0.0279(5) Uani 1 1 d . . .
C57 C 0.46050(10) 0.47972(13) 0.42569(10) 0.0377(6) Uani 1 1 d . . .
H57 H 0.4560 0.4367 0.4190 0.045 Uiso 1 1 calc R . .
C60 C 0.47085(11) 0.60207(13) 0.44670(12) 0.0460(7) Uani 1 1 d . . .
H60 H 0.4746 0.6450 0.4539 0.055 Uiso 1 1 calc R . .
C31 C 0.04502(11) 0.78682(12) 0.31381(12) 0.0416(6) Uani 1 1 d . . .
H31A H 0.0168 0.7535 0.3215 0.062 Uiso 1 1 calc R . .
H31B H 0.0619 0.7804 0.2746 0.062 Uiso 1 1 calc R . .
H31C H 0.0239 0.8264 0.3138 0.062 Uiso 1 1 calc R . .
C41 C 0.06987(9) 0.59192(10) 0.08287(9) 0.0271(5) Uani 1 1 d . . .
C34 C 0.36057(13) 0.69308(12) 0.01722(11) 0.0451(6) Uani 1 1 d . . .
H34A H 0.3973 0.6685 0.0161 0.068 Uiso 1 1 calc R . .
H34B H 0.3602 0.7244 -0.0144 0.068 Uiso 1 1 calc R . .
H34C H 0.3255 0.6662 0.0108 0.068 Uiso 1 1 calc R . .
C30 C 0.06872(12) 0.79933(13) 0.42338(11) 0.0436(6) Uani 1 1 d . . .
H30A H 0.1007 0.7992 0.4554 0.065 Uiso 1 1 calc R . .
H30B H 0.0394 0.7671 0.4313 0.065 Uiso 1 1 calc R . .
H30C H 0.0487 0.8395 0.4222 0.065 Uiso 1 1 calc R . .
C35 C 0.30108(15) 0.76208(15) 0.07922(13) 0.0596(8) Uani 1 1 d . . .
H35A H 0.3006 0.7927 0.0469 0.089 Uiso 1 1 calc R . .
H35B H 0.2992 0.7831 0.1180 0.089 Uiso 1 1 calc R . .
H35C H 0.2664 0.7346 0.0731 0.089 Uiso 1 1 calc R . .
C59 C 0.51348(11) 0.57379(16) 0.41438(12) 0.0515(8) Uani 1 1 d . . .
H59 H 0.5458 0.5966 0.3995 0.062 Uiso 1 1 calc R . .
C37 C 0.39355(11) 0.85318(11) 0.39559(11) 0.0391(6) Uani 1 1 d . . .
C44 C 0.01046(11) 0.55733(17) 0.08815(12) 0.0569(8) Uani 1 1 d . . .
H44A H 0.0176 0.5129 0.0853 0.085 Uiso 1 1 calc R . .
H44B H -0.0182 0.5702 0.0556 0.085 Uiso 1 1 calc R . .
H44C H -0.0060 0.5667 0.1270 0.085 Uiso 1 1 calc R . .
C58 C 0.50843(11) 0.51161(17) 0.40403(11) 0.0510(8) Uani 1 1 d . . .
H58 H 0.5376 0.4907 0.3822 0.061 Uiso 1 1 calc R . .
C40 C 0.41377(16) 0.86423(16) 0.46138(15) 0.0701(9) Uani 1 1 d . . .
H40A H 0.4499 0.8398 0.4717 0.105 Uiso 1 1 calc R . .
H40B H 0.3816 0.8519 0.4871 0.105 Uiso 1 1 calc R . .
H40C H 0.4228 0.9080 0.4675 0.105 Uiso 1 1 calc R . .
C38 C 0.33746(19) 0.88941(15) 0.3804(2) 0.1025(16) Uani 1 1 d . . .
H38A H 0.3457 0.9334 0.3865 0.154 Uiso 1 1 calc R . .
H38B H 0.3058 0.8764 0.4065 0.154 Uiso 1 1 calc R . .
H38C H 0.3242 0.8821 0.3384 0.154 Uiso 1 1 calc R . .
C36 C 0.41381(16) 0.76590(16) 0.08526(14) 0.0700(10) Uani 1 1 d . . .
H36A H 0.4502 0.7406 0.0849 0.105 Uiso 1 1 calc R . .
H36B H 0.4136 0.7885 0.1233 0.105 Uiso 1 1 calc R . .
H36C H 0.4132 0.7952 0.0518 0.105 Uiso 1 1 calc R . .
C39 C 0.4448(2) 0.87547(17) 0.3584(2) 0.1105(18) Uani 1 1 d . . .
H39A H 0.4809 0.8509 0.3684 0.166 Uiso 1 1 calc R . .
H39B H 0.4532 0.9189 0.3675 0.166 Uiso 1 1 calc R . .
H39C H 0.4333 0.8710 0.3156 0.166 Uiso 1 1 calc R . .
C43 C 0.05958(17) 0.66101(14) 0.08580(14) 0.0679(10) Uani 1 1 d . . .
H43A H 0.0978 0.6825 0.0821 0.102 Uiso 1 1 calc R . .
H43B H 0.0431 0.6716 0.1243 0.102 Uiso 1 1 calc R . .
H43C H 0.0312 0.6735 0.0529 0.102 Uiso 1 1 calc R . .
C49 C 0.31677(12) 0.38303(11) 0.34821(11) 0.0361(6) Uani 1 1 d . . .

loop_
_atom_site_aniso_label
_atom_site_aniso_U_11
_atom_site_aniso_U_22
_atom_site_aniso_U_33
_atom_site_aniso_U_23
_atom_site_aniso_U_13
_atom_site_aniso_U_12
O7 0.0661(15) 0.0640(16) 0.1030(19) -0.0121(14) 0.0017(13) 0.0136(12)
C70 0.074(3) 0.061(3) 0.177(5) -0.013(3) 0.008(3) -0.016(2)
O4 0.0224(7) 0.0229(8) 0.0212(7) 0.0045(6) 0.0044(5) 0.0025(6)
O3 0.0209(7) 0.0215(8) 0.0224(7) 0.0021(6) 0.0043(5) 0.0029(6)
O1 0.0296(8) 0.0221(8) 0.0230(8) -0.0028(6) 0.0080(6) -0.0042(6)
O2 0.0207(7) 0.0407(10) 0.0206(8) -0.0014(7) 0.0019(6) 0.0066(6)
O6 0.0316(8) 0.0471(11) 0.0339(9) 0.0199(8) 0.0058(7) 0.0012(7)
N1 0.0229(9) 0.0292(11) 0.0269(10) 0.0096(8) 0.0008(7) 0.0006(8)
C22 0.0180(10) 0.0274(12) 0.0226(10) -0.0018(9) 0.0039(8) 0.0001(8)
C16 0.0217(10) 0.0220(11) 0.0200(10) 0.0011(8) -0.0024(8) 0.0008(8)
O5 0.0412(10) 0.0328(10) 0.0500(11) 0.0012(8) -0.0019(8) 0.0163(8)
C23 0.0192(10) 0.0225(11) 0.0212(10) 0.0000(8) 0.0056(8) 0.0004(8)
C28 0.0201(10) 0.0224(11) 0.0220(11) -0.0035(9) 0.0024(8) -0.0008(8)
C24 0.0174(10) 0.0233(11) 0.0231(10) -0.0031(8) 0.0055(8) 0.0014(8)
C7 0.0159(11) 0.0294(13) 0.0243(11) 0.0003(9) 0.0023(8) -0.0014(8)
C2 0.0196(10) 0.0194(11) 0.0240(10) -0.0014(8) 0.0002(8) -0.0009(8)
C8 0.0194(10) 0.0295(12) 0.0171(10) 0.0010(8) 0.0053(7) -0.0014(8)
C25 0.0214(10) 0.0285(12) 0.0199(10) -0.0006(9) 0.0006(8) 0.0007(8)
C1 0.0212(10) 0.0177(10) 0.0235(10) -0.0023(8) 0.0032(8) -0.0031(8)
C6 0.0256(11) 0.0205(11) 0.0205(10) -0.0011(8) 0.0039(8) -0.0020(8)
C27 0.0269(11) 0.0209(11) 0.0258(11) -0.0011(9) 0.0045(8) -0.0036(8)
C11 0.0245(11) 0.0270(12) 0.0219(10) -0.0038(9) 0.0024(8) 0.0010(9)
C14 0.0230(11) 0.0284(13) 0.0183(10) -0.0029(9) -0.0006(8) 0.0032(9)
C26 0.0261(11) 0.0247(12) 0.0239(11) 0.0014(9) 0.0025(8) 0.0010(9)
C10 0.0230(10) 0.0288(12) 0.0172(10) -0.0004(8) 0.0041(8) 0.0014(9)
C15 0.0190(10) 0.0280(12) 0.0200(10) -0.0012(8) -0.0029(8) 0.0037(8)
C48 0.0302(12) 0.0226(12) 0.0276(11) -0.0039(9) -0.0006(9) 0.0059(9)
C12 0.0240(11) 0.0294(12) 0.0214(10) 0.0012(9) 0.0036(8) 0.0045(9)
C46 0.0263(11) 0.0308(13) 0.0191(10) 0.0037(9) 0.0029(8) 0.0017(9)
C19 0.0309(12) 0.0253(12) 0.0278(11) -0.0016(9) -0.0062(9) -0.0019(9)
C3 0.0203(10) 0.0197(11) 0.0241(10) -0.0028(8) 0.0038(8) -0.0031(8)
C13 0.0201(10) 0.0322(12) 0.0219(10) 0.0018(9) 0.0005(8) 0.0037(9)
N2 0.0320(11) 0.0230(10) 0.0322(10) 0.0049(8) 0.0036(8) 0.0032(8)
C9 0.0191(10) 0.0254(11) 0.0198(10) 0.0013(8) 0.0057(8) 0.0028(8)
C4 0.0198(10) 0.0221(11) 0.0278(11) -0.0025(9) 0.0042(8) 0.0002(8)
C5 0.0237(11) 0.0187(11) 0.0252(10) -0.0003(8) 0.0002(8) 0.0004(8)
C17 0.0205(10) 0.0251(11) 0.0196(10) 0.0016(8) -0.0028(8) -0.0007(8)
N4 0.0353(11) 0.0390(13) 0.0394(11) 0.0053(9) -0.0048(9) -0.0009(9)
C18 0.0271(11) 0.0266(12) 0.0228(10) 0.0032(9) -0.0031(8) -0.0041(9)
C20 0.0262(11) 0.0257(12) 0.0246(11) -0.0052(9) -0.0025(8) 0.0042(9)
C45 0.0243(11) 0.0329(13) 0.0247(11) 0.0078(10) 0.0049(9) 0.0004(10)
C21 0.0202(11) 0.0292(13) 0.0229(11) 0.0003(9) 0.0026(8) -0.0026(9)
C29 0.0305(12) 0.0285(12) 0.0292(12) -0.0014(9) 0.0004(9) 0.0075(9)
N3 0.0387(11) 0.0327(12) 0.0395(11) 0.0055(9) -0.0038(9) 0.0014(9)
C53 0.0479(15) 0.0340(15) 0.0375(14) -0.0057(11) 0.0037(11) -0.0078(11)
C55 0.0239(11) 0.0414(16) 0.0386(14) 0.0159(12) -0.0045(9) 0.0010(10)
C50 0.0352(12) 0.0270(12) 0.0246(11) 0.0042(9) 0.0056(9) -0.0023(9)
C56 0.0259(11) 0.0332(13) 0.0254(11) 0.0066(9) -0.0044(8) 0.0021(9)
C33 0.0422(13) 0.0286(13) 0.0259(12) 0.0051(10) 0.0007(9) -0.0028(10)
C51 0.0361(13) 0.0299(13) 0.0358(13) 0.0003(10) -0.0016(10) 0.0029(10)
C54 0.0384(14) 0.0443(16) 0.0421(14) 0.0014(12) -0.0085(11) -0.0070(12)
C32 0.0464(15) 0.0326(15) 0.0550(16) 0.0070(12) -0.0007(12) 0.0043(11)
C52 0.0506(15) 0.0280(14) 0.0447(15) -0.0015(11) 0.0054(12) 0.0061(11)
C42 0.0363(14) 0.069(2) 0.0275(12) 0.0009(12) -0.0041(10) 0.0123(12)
C47 0.0235(12) 0.0281(13) 0.0325(13) -0.0012(10) 0.0057(9) 0.0071(9)
C57 0.0335(13) 0.0481(16) 0.0309(12) -0.0023(11) -0.0021(10) 0.0071(11)
C60 0.0409(15) 0.0448(16) 0.0504(16) 0.0129(13) -0.0140(12) -0.0133(12)
C31 0.0398(14) 0.0387(15) 0.0452(15) -0.0001(12) -0.0074(11) 0.0158(11)
C41 0.0263(11) 0.0298(12) 0.0249(11) 0.0008(9) -0.0002(8) 0.0056(9)
C34 0.0671(18) 0.0400(15) 0.0290(13) 0.0053(11) 0.0108(12) 0.0004(13)
C30 0.0503(15) 0.0403(15) 0.0410(14) -0.0038(12) 0.0086(12) 0.0179(12)
C35 0.082(2) 0.0538(19) 0.0438(16) 0.0178(14) 0.0123(15) 0.0299(16)
C59 0.0311(14) 0.082(2) 0.0409(15) 0.0244(15) -0.0051(11) -0.0159(14)
C37 0.0475(14) 0.0244(13) 0.0448(14) -0.0059(11) -0.0012(11) -0.0056(11)
C44 0.0281(13) 0.100(3) 0.0415(15) 0.0226(16) -0.0058(11) -0.0066(14)
C58 0.0324(14) 0.091(3) 0.0300(13) 0.0026(14) 0.0050(10) 0.0102(14)
C40 0.089(2) 0.048(2) 0.071(2) -0.0192(16) -0.0157(18) -0.0172(17)
C38 0.105(3) 0.0261(17) 0.170(4) -0.007(2) -0.057(3) 0.0116(18)
C36 0.092(2) 0.067(2) 0.0489(18) 0.0319(16) -0.0139(16) -0.0400(19)
C39 0.168(4) 0.043(2) 0.127(4) -0.025(2) 0.070(3) -0.050(3)
C43 0.111(3) 0.0405(17) 0.0482(17) -0.0043(14) -0.0326(17) 0.0287(17)
C49 0.0502(16) 0.0274(13) 0.0313(13) 0.0030(10) 0.0070(12) -0.0026(11)

loop_
_atom_type_symbol
_atom_type_description
_atom_type_scat_dispersion_real
_atom_type_scat_dispersion_imag
_atom_type_scat_source
C C 0.0033 0.0016 'International Tables Vol C Tables 4.2.6.8 and 6.1.1.4'
H H 0.0000 0.0000 'International Tables Vol C Tables 4.2.6.8 and 6.1.1.4'
N N 0.0061 0.0033 'International Tables Vol C Tables 4.2.6.8 and 6.1.1.4'
O O 0.0106 0.0060 'International Tables Vol C Tables 4.2.6.8 and 6.1.1.4'

loop_
_geom_angle_atom_site_label_1
_geom_angle_atom_site_label_2
_geom_angle_atom_site_label_3
_geom_angle
_geom_angle_site_symmetry_1
_geom_angle_site_symmetry_3
_geom_angle_publ_flag
C9 O4 C45 116.70(15) . . ?
C23 O3 C47 115.87(15) . . ?
C46 N1 C55 120.93(19) . . ?
C27 C22 C23 117.51(18) . . ?
C27 C22 C21 120.62(19) . . ?
C23 C22 C21 121.84(19) . . ?
O1 C16 C17 122.83(18) . . ?
O1 C16 C15 116.34(17) . . ?
C17 C16 C15 120.83(19) . . ?
C24 C23 C22 122.29(18) . . ?
C24 C23 O3 119.44(17) . . ?
C22 C23 O3 118.13(17) . . ?
C24 C28 C1 111.75(17) . . ?
C23 C24 C25 117.60(18) . . ?
C23 C24 C28 122.49(18) . . ?
C25 C24 C28 119.86(18) . . ?
C3 C7 C8 113.93(17) . . ?
O2 C2 C1 116.47(17) . . ?
O2 C2 C3 122.59(17) . . ?
C1 C2 C3 120.93(18) . . ?
C9 C8 C13 117.93(19) . . ?
C9 C8 C7 121.30(19) . . ?
C13 C8 C7 120.75(18) . . ?
C26 C25 C24 122.55(19) . . ?
C2 C1 C6 118.74(18) . . ?
C2 C1 C28 121.00(18) . . ?
C6 C1 C28 120.26(17) . . ?
C5 C6 C1 122.34(18) . . ?
C22 C27 C26 122.49(19) . . ?
C10 C11 C12 122.9(2) . . ?
C15 C14 C10 110.97(16) . . ?
C25 C26 C27 117.16(19) . . ?
C25 C26 C33 120.28(18) . . ?
C27 C26 C33 122.54(19) . . ?
C11 C10 C9 117.81(18) . . ?
C11 C10 C14 119.03(19) . . ?
C9 C10 C14 123.00(19) . . ?
C20 C15 C16 118.53(18) . . ?
C20 C15 C14 120.74(18) . . ?
C16 C15 C14 120.70(19) . . ?
O5 C48 N2 124.3(2) . . ?
O5 C48 C47 119.5(2) . . ?
N2 C48 C47 116.19(18) . . ?
C13 C12 C11 116.87(19) . . ?
C13 C12 C29 123.81(18) . . ?
C11 C12 C29 119.32(19) . . ?
O6 C46 N1 123.56(19) . . ?
O6 C46 C45 119.60(18) . . ?
N1 C46 C45 116.82(18) . . ?
C18 C19 C20 116.8(2) . . ?
C18 C19 C37 123.3(2) . . ?
C20 C19 C37 119.8(2) . . ?
C4 C3 C2 117.78(18) . . ?
C4 C3 C7 120.65(17) . . ?
C2 C3 C7 121.56(18) . . ?
C12 C13 C8 122.71(19) . . ?
C48 N2 C49 121.1(2) . . ?
C10 C9 C8 121.58(19) . . ?
C10 C9 O4 119.63(17) . . ?
C8 C9 O4 118.65(18) . . ?
C3 C4 C5 123.11(18) . . ?
C6 C5 C4 117.09(18) . . ?
C6 C5 C41 122.39(18) . . ?
C4 C5 C41 120.49(17) . . ?
C18 C17 C16 118.29(18) . . ?
C18 C17 C21 119.94(18) . . ?
C16 C17 C21 121.75(19) . . ?
C60 N4 C56 117.0(2) . . ?
C19 C18 C17 122.75(19) . . ?
C15 C20 C19 122.73(19) . . ?
O4 C45 C46 110.56(16) . . ?
C17 C21 C22 114.80(17) . . ?
C32 C29 C30 109.5(2) . . ?
C32 C29 C31 107.8(2) . . ?
C30 C29 C31 108.59(19) . . ?
C32 C29 C12 110.59(18) . . ?
C30 C29 C12 108.66(18) . . ?
C31 C29 C12 111.71(18) . . ?
C54 N3 C50 117.3(2) . . ?
C54 C53 C52 118.1(2) . . ?
N1 C55 C56 110.07(18) . . ?
N3 C50 C51 121.9(2) . . ?
N3 C50 C49 116.5(2) . . ?
C51 C50 C49 121.5(2) . . ?
N4 C56 C57 123.2(2) . . ?
N4 C56 C55 115.6(2) . . ?
C57 C56 C55 121.2(2) . . ?
C35 C33 C36 111.2(3) . . ?
C35 C33 C34 108.2(2) . . ?
C36 C33 C34 106.5(2) . . ?
C35 C33 C26 108.70(19) . . ?
C36 C33 C26 111.44(19) . . ?
C34 C33 C26 110.75(19) . . ?
C50 C51 C52 119.8(2) . . ?
N3 C54 C53 124.3(2) . . ?
C51 C52 C53 118.6(2) . . ?
O3 C47 C48 109.93(17) . . ?
C56 C57 C58 118.2(3) . . ?
N4 C60 C59 123.7(3) . . ?
C43 C41 C42 108.4(2) . . ?
C43 C41 C44 110.3(2) . . ?
C42 C41 C44 106.8(2) . . ?
C43 C41 C5 108.65(19) . . ?
C42 C41 C5 112.21(17) . . ?
C44 C41 C5 110.36(18) . . ?
C60 C59 C58 118.5(2) . . ?
C38 C37 C40 109.3(3) . . ?
C38 C37 C39 110.6(3) . . ?
C40 C37 C39 106.4(3) . . ?
C38 C37 C19 109.4(2) . . ?
C40 C37 C19 109.2(2) . . ?
C39 C37 C19 111.9(2) . . ?
C59 C58 C57 119.4(2) . . ?
N2 C49 C50 113.66(19) . . ?

loop_
_geom_bond_atom_site_label_1
_geom_bond_atom_site_label_2
_geom_bond_distance
_geom_bond_site_symmetry_2
_geom_bond_publ_flag
O7 C70 1.378(5) . ?
O4 C9 1.403(2) . ?
O4 C45 1.432(2) . ?
O3 C23 1.403(2) . ?
O3 C47 1.430(2) . ?
O1 C16 1.365(2) . ?
O2 C2 1.366(2) . ?
O6 C46 1.224(3) . ?
N1 C46 1.334(3) . ?
N1 C55 1.461(3) . ?
C22 C27 1.393(3) . ?
C22 C23 1.393(3) . ?
C22 C21 1.520(3) . ?
C16 C17 1.396(3) . ?
C16 C15 1.402(3) . ?
O5 C48 1.222(3) . ?
C23 C24 1.391(3) . ?
C28 C24 1.520(3) . ?
C28 C1 1.520(3) . ?
C24 C25 1.393(3) . ?
C7 C3 1.522(3) . ?
C7 C8 1.522(3) . ?
C2 C1 1.391(3) . ?
C2 C3 1.405(3) . ?
C8 C9 1.393(3) . ?
C8 C13 1.395(3) . ?
C25 C26 1.394(3) . ?
C1 C6 1.397(3) . ?
C6 C5 1.387(3) . ?
C27 C26 1.399(3) . ?
C11 C10 1.385(3) . ?
C11 C12 1.400(3) . ?
C14 C15 1.519(3) . ?
C14 C10 1.525(3) . ?
C26 C33 1.539(3) . ?
C10 C9 1.393(3) . ?
C15 C20 1.379(3) . ?
C48 N2 1.331(3) . ?
C48 C47 1.516(3) . ?
C12 C13 1.383(3) . ?
C12 C29 1.536(3) . ?
C46 C45 1.517(3) . ?
C19 C18 1.391(3) . ?
C19 C20 1.399(3) . ?
C19 C37 1.532(3) . ?
C3 C4 1.392(3) . ?
N2 C49 1.461(3) . ?
C4 C5 1.392(3) . ?
C5 C41 1.539(3) . ?
C17 C18 1.391(3) . ?
C17 C21 1.518(3) . ?
N4 C60 1.337(3) . ?
N4 C56 1.346(3) . ?
C29 C32 1.525(3) . ?
C29 C30 1.530(3) . ?
C29 C31 1.531(3) . ?
N3 C54 1.342(3) . ?
N3 C50 1.342(3) . ?
C53 C54 1.366(4) . ?
C53 C52 1.381(4) . ?
C55 C56 1.503(3) . ?
C50 C51 1.378(3) . ?
C50 C49 1.500(3) . ?
C56 C57 1.374(3) . ?
C33 C35 1.518(4) . ?
C33 C36 1.523(4) . ?
C33 C34 1.537(3) . ?
C51 C52 1.383(3) . ?
C42 C41 1.522(3) . ?
C57 C58 1.383(4) . ?
C60 C59 1.370(4) . ?
C41 C43 1.520(4) . ?
C41 C44 1.533(3) . ?
C59 C58 1.374(4) . ?
C37 C38 1.500(4) . ?
C37 C40 1.529(4) . ?
C37 C39 1.528(5) . ?

loop_
_geom_torsion_atom_site_label_1
_geom_torsion_atom_site_label_2
_geom_torsion_atom_site_label_3
_geom_torsion_atom_site_label_4
_geom_torsion
_geom_torsion_site_symmetry_1
_geom_torsion_site_symmetry_2
_geom_torsion_site_symmetry_3
_geom_torsion_site_symmetry_4
_geom_torsion_publ_flag
C27 C22 C23 C24 -6.2(3) . . . . ?
C21 C22 C23 C24 171.74(18) . . . . ?
C27 C22 C23 O3 178.13(16) . . . . ?
C21 C22 C23 O3 -4.0(3) . . . . ?
C47 O3 C23 C24 89.7(2) . . . . ?
C47 O3 C23 C22 -94.4(2) . . . . ?
C22 C23 C24 C25 6.6(3) . . . . ?
O3 C23 C24 C25 -177.72(16) . . . . ?
C22 C23 C24 C28 -170.80(18) . . . . ?
O3 C23 C24 C28 4.9(3) . . . . ?
C1 C28 C24 C23 100.8(2) . . . . ?
C1 C28 C24 C25 -76.6(2) . . . . ?
C3 C7 C8 C9 -97.2(2) . . . . ?
C3 C7 C8 C13 81.2(2) . . . . ?
C23 C24 C25 C26 -1.7(3) . . . . ?
C28 C24 C25 C26 175.74(18) . . . . ?
O2 C2 C1 C6 179.33(18) . . . . ?
C3 C2 C1 C6 -0.2(3) . . . . ?
O2 C2 C1 C28 -0.5(3) . . . . ?
C3 C2 C1 C28 179.97(18) . . . . ?
C24 C28 C1 C2 -83.3(2) . . . . ?
C24 C28 C1 C6 96.9(2) . . . . ?
C2 C1 C6 C5 -0.9(3) . . . . ?
C28 C1 C6 C5 178.94(19) . . . . ?
C23 C22 C27 C26 0.8(3) . . . . ?
C21 C22 C27 C26 -177.12(19) . . . . ?
C24 C25 C26 C27 -3.2(3) . . . . ?
C24 C25 C26 C33 178.09(19) . . . . ?
C22 C27 C26 C25 3.7(3) . . . . ?
C22 C27 C26 C33 -177.64(19) . . . . ?
C12 C11 C10 C9 -1.5(3) . . . . ?
C12 C11 C10 C14 173.99(18) . . . . ?
C15 C14 C10 C11 -73.8(2) . . . . ?
C15 C14 C10 C9 101.5(2) . . . . ?
O1 C16 C15 C20 -179.78(17) . . . . ?
C17 C16 C15 C20 1.1(3) . . . . ?
O1 C16 C15 C14 -1.7(3) . . . . ?
C17 C16 C15 C14 179.21(18) . . . . ?
C10 C14 C15 C20 97.2(2) . . . . ?
C10 C14 C15 C16 -80.8(2) . . . . ?
C10 C11 C12 C13 -2.1(3) . . . . ?
C10 C11 C12 C29 177.23(18) . . . . ?
C55 N1 C46 O6 -5.2(3) . . . . ?
C55 N1 C46 C45 173.4(2) . . . . ?
O2 C2 C3 C4 -178.60(18) . . . . ?
C1 C2 C3 C4 0.9(3) . . . . ?
O2 C2 C3 C7 0.8(3) . . . . ?
C1 C2 C3 C7 -179.69(19) . . . . ?
C8 C7 C3 C4 -104.3(2) . . . . ?
C8 C7 C3 C2 76.3(3) . . . . ?
C11 C12 C13 C8 2.6(3) . . . . ?
C29 C12 C13 C8 -176.64(18) . . . . ?
C9 C8 C13 C12 0.4(3) . . . . ?
C7 C8 C13 C12 -178.06(18) . . . . ?
O5 C48 N2 C49 1.6(3) . . . . ?
C47 C48 N2 C49 -178.1(2) . . . . ?
C11 C10 C9 C8 4.8(3) . . . . ?
C14 C10 C9 C8 -170.53(17) . . . . ?
C11 C10 C9 O4 -179.52(16) . . . . ?
C14 C10 C9 O4 5.2(3) . . . . ?
C13 C8 C9 C10 -4.3(3) . . . . ?
C7 C8 C9 C10 174.21(18) . . . . ?
C13 C8 C9 O4 179.99(16) . . . . ?
C7 C8 C9 O4 -1.5(3) . . . . ?
C45 O4 C9 C10 90.9(2) . . . . ?
C45 O4 C9 C8 -93.3(2) . . . . ?
C2 C3 C4 C5 -0.6(3) . . . . ?
C7 C3 C4 C5 -179.99(19) . . . . ?
C1 C6 C5 C4 1.2(3) . . . . ?
C1 C6 C5 C41 179.00(19) . . . . ?
C3 C4 C5 C6 -0.4(3) . . . . ?
C3 C4 C5 C41 -178.29(19) . . . . ?
O1 C16 C17 C18 179.44(18) . . . . ?
C15 C16 C17 C18 -1.5(3) . . . . ?
O1 C16 C17 C21 -2.1(3) . . . . ?
C15 C16 C17 C21 176.92(18) . . . . ?
C20 C19 C18 C17 1.1(3) . . . . ?
C37 C19 C18 C17 -177.2(2) . . . . ?
C16 C17 C18 C19 0.4(3) . . . . ?
C21 C17 C18 C19 -178.10(19) . . . . ?
C16 C15 C20 C19 0.4(3) . . . . ?
C14 C15 C20 C19 -177.62(19) . . . . ?
C18 C19 C20 C15 -1.5(3) . . . . ?
C37 C19 C20 C15 176.8(2) . . . . ?
C9 O4 C45 C46 -142.67(18) . . . . ?
O6 C46 C45 O4 -169.19(19) . . . . ?
N1 C46 C45 O4 12.2(3) . . . . ?
C18 C17 C21 C22 -103.5(2) . . . . ?
C16 C17 C21 C22 78.1(3) . . . . ?
C27 C22 C21 C17 83.3(2) . . . . ?
C23 C22 C21 C17 -94.5(2) . . . . ?
C13 C12 C29 C32 -129.5(2) . . . . ?
C11 C12 C29 C32 51.2(3) . . . . ?
C13 C12 C29 C30 110.3(2) . . . . ?
C11 C12 C29 C30 -68.9(2) . . . . ?
C13 C12 C29 C31 -9.5(3) . . . . ?
C11 C12 C29 C31 171.30(19) . . . . ?
C46 N1 C55 C56 -178.3(2) . . . . ?
C54 N3 C50 C51 -0.9(3) . . . . ?
C54 N3 C50 C49 -177.9(2) . . . . ?
C60 N4 C56 C57 1.5(3) . . . . ?
C60 N4 C56 C55 -178.2(2) . . . . ?
N1 C55 C56 N4 65.1(3) . . . . ?
N1 C55 C56 C57 -114.5(2) . . . . ?
C25 C26 C33 C35 76.2(3) . . . . ?
C27 C26 C33 C35 -102.5(3) . . . . ?
C25 C26 C33 C36 -160.9(2) . . . . ?
C27 C26 C33 C36 20.5(3) . . . . ?
C25 C26 C33 C34 -42.5(3) . . . . ?
C27 C26 C33 C34 138.8(2) . . . . ?
N3 C50 C51 C52 -0.7(3) . . . . ?
C49 C50 C51 C52 176.2(2) . . . . ?
C50 N3 C54 C53 2.0(4) . . . . ?
C52 C53 C54 N3 -1.5(4) . . . . ?
C50 C51 C52 C53 1.3(4) . . . . ?
C54 C53 C52 C51 -0.2(4) . . . . ?
C23 O3 C47 C48 -162.67(17) . . . . ?
O5 C48 C47 O3 -160.18(19) . . . . ?
N2 C48 C47 O3 19.6(3) . . . . ?
N4 C56 C57 C58 -1.0(3) . . . . ?
C55 C56 C57 C58 178.7(2) . . . . ?
C56 N4 C60 C59 -0.8(4) . . . . ?
C6 C5 C41 C43 -106.2(3) . . . . ?
C4 C5 C41 C43 71.5(3) . . . . ?
C6 C5 C41 C42 13.6(3) . . . . ?
C4 C5 C41 C42 -168.6(2) . . . . ?
C6 C5 C41 C44 132.7(2) . . . . ?
C4 C5 C41 C44 -49.6(3) . . . . ?
N4 C60 C59 C58 -0.3(4) . . . . ?
C18 C19 C37 C38 116.9(3) . . . . ?
C20 C19 C37 C38 -61.4(3) . . . . ?
C18 C19 C37 C40 -123.5(3) . . . . ?
C20 C19 C37 C40 58.3(3) . . . . ?
C18 C19 C37 C39 -6.0(4) . . . . ?
C20 C19 C37 C39 175.7(3) . . . . ?
C60 C59 C58 C57 0.8(4) . . . . ?
C56 C57 C58 C59 -0.2(4) . . . . ?
C48 N2 C49 C50 -83.6(3) . . . . ?
N3 C50 C49 N2 -69.7(3) . . . . ?
C51 C50 C49 N2 113.3(2) . . . . ?

loop_
_cod_related_entry_id
_cod_related_entry_database
_cod_related_entry_code
1 ChemSpider 30658707
